data_7122522
loop_
_publ_author_name
'Francuz, Jovana'
'Popsavin, Mirjana'
'Djoki\'c, Sanja'
'Koji\'c, Vesna'
'Srdi\'c-Raji\'c, Tatjana'
'Rodi\'c, Marko V'
'Jakimov, Dimitar'
'Popsavin, Velimir'

_publ_section_title
;
 Novel <i>O</i>-methyl goniofufurone and 7-<i>epi</i>-goniofufurone
 derivatives: synthesis, <i>in vitro</i> cytotoxicity and SAR analysis.
;
_journal_issue 12
_journal_name_full MedChemComm
_journal_page_first 2017
_journal_page_last 2027
_journal_paper_doi 10.1039/c8md00431e
_journal_volume 9
_journal_year 2018
_chemical_absolute_configuration rm
_chemical_compound_source synthetic
_chemical_formula_moiety 'C15 H20 O5'
_chemical_formula_structural 'C15 H20 O5'
_chemical_formula_sum 'C15 H20 O5'
_chemical_formula_weight 280.31
_chemical_melting_point 370
_chemical_name_common 1,2-O-isopropylidene-3-O-methyl-5-C-phenil-\b-L-ido-pentofuranose
_chemical_name_systematic 1,2-O-isopropylidene-3-O-methyl-5-C-phenil-\b-L-ido-pentofuranose
_space_group_IT_number 19
_space_group_name_Hall 'P 2ac 2ab'
_space_group_name_H-M_alt 'P 21 21 21'
_symmetry_cell_setting orthorhombic
_symmetry_Int_Tables_number 19
_symmetry_space_group_name_Hall 'P 2ac 2ab'
_symmetry_space_group_name_H-M 'P 21 21 21'
_atom_sites_solution_hydrogens mixed
_atom_sites_solution_primary iterative
_atom_sites_solution_secondary iterative
_audit_creation_date 2014-01-22T19:03:20-00:00
_audit_creation_method 'WinGX routine CIF_UPDATE'
_audit_update_record
;
2018-05-15 deposited with the CCDC.
2018-10-24 downloaded from the CCDC.
;
_cell_angle_alpha 90
_cell_angle_beta 90
_cell_angle_gamma 90
_cell_formula_units_Z 4
_cell_length_a 8.8306(3)
_cell_length_b 10.0761(3)
_cell_length_c 17.1204(6)
_cell_measurement_reflns_used 4914
_cell_measurement_temperature 294(2)
_cell_measurement_theta_max 28.317
_cell_measurement_theta_min 3.867
_cell_volume 1523.34(9)
_computing_cell_refinement 'CrysAlisPro (Agilent Technologies, 2013)'
_computing_data_collection 'CrysAlisPro (Agilent Technologies, 2013)'
_computing_data_reduction 'CrysAlisPro (Agilent Technologies, 2013)'
_computing_molecular_graphics 'ORTEP for Windows (Farrugia, 2012)'
_computing_publication_material ' SHELXLE (H\"ubschle et al., 2011) and WINGX (Farrugia, 2012)'
_computing_structure_refinement 'SHELXL-2013 (Sheldrick, 2013)'
_computing_structure_solution
; SUPERFLIP (Palatinus L. and Chapuis G., 2007) and
  EDMA (Van Smaalen et al, 2003)
;
_diffrn_ambient_temperature 294(2)
_diffrn_detector 'CCD area detector'
_diffrn_detector_area_resol_mean 16.328
_diffrn_measured_fraction_theta_full 0.997
_diffrn_measured_fraction_theta_max 0.943
_diffrn_measurement_device '\k-geometry diffractometer'
_diffrn_measurement_device_type 'Gemini S (Agilent Technologies)'
_diffrn_measurement_method '\w scans'
_diffrn_measurement_specimen_support 'glass fiber'
_diffrn_orient_matrix_UB_11 -0.0202388
_diffrn_orient_matrix_UB_12 -0.0670555
_diffrn_orient_matrix_UB_13 -0.0072283
_diffrn_orient_matrix_UB_21 -0.0032605
_diffrn_orient_matrix_UB_22 0.0134201
_diffrn_orient_matrix_UB_23 -0.0406493
_diffrn_orient_matrix_UB_31 0.0776914
_diffrn_orient_matrix_UB_32 -0.0168915
_diffrn_orient_matrix_UB_33 -0.0035662
_diffrn_radiation_collimation '0.8 mm'
_diffrn_radiation_monochromator graphite
_diffrn_radiation_probe x-ray
_diffrn_radiation_type MoK\a
_diffrn_radiation_wavelength 0.71073
_diffrn_reflns_av_R_equivalents 0.0174
_diffrn_reflns_av_unetI/netI 0.0241
_diffrn_reflns_Laue_measured_fraction_full 0.997
_diffrn_reflns_Laue_measured_fraction_max 0.943
_diffrn_reflns_limit_h_max 9
_diffrn_reflns_limit_h_min -11
_diffrn_reflns_limit_k_max 13
_diffrn_reflns_limit_k_min -13
_diffrn_reflns_limit_l_max 23
_diffrn_reflns_limit_l_min -22
_diffrn_reflns_number 13354
_diffrn_reflns_point_group_measured_fraction_full 0.998
_diffrn_reflns_point_group_measured_fraction_max 0.91
_diffrn_reflns_theta_full 26.32
_diffrn_reflns_theta_max 28.855
_diffrn_reflns_theta_min 3.29
_diffrn_source 'fine focus sealed X-ray tube'
_diffrn_source_current 50
_diffrn_source_power 2
_diffrn_source_type 'Enhance (Mo (Agilent Technologies)'
_diffrn_source_voltage 40
_exptl_absorpt_coefficient_mu 0.091
_exptl_absorpt_correction_T_max 1
_exptl_absorpt_correction_T_min 0.89974
_exptl_absorpt_correction_type multi-scan
_exptl_absorpt_process_details
;
 Empirical absorption correction using spherical harmonics,
 implemented in SCALE3 ABSPACK scaling algorithm using CrysAlisPro 
 (Agilent Technologies,2013).
;
_exptl_crystal_colour colourless
_exptl_crystal_density_diffrn 1.222
_exptl_crystal_description prism
_exptl_crystal_F_000 600
_exptl_crystal_size_max 1
_exptl_crystal_size_mid 0.3
_exptl_crystal_size_min 0.28
_refine_diff_density_max 0.167
_refine_diff_density_min -0.133
_refine_diff_density_rms 0.024
_refine_ls_abs_structure_details
;

 The absolute structure parameter is essentially meaningless because 
 the compound is a weak anomalous scatterer.

 Flack x determined using 1219 quotients [(I+)-(I-)]/[(I+)+(I-)]
 (Parsons et al., 2013).

_refine_ls_abs_structure_Flack          0.4(2)
;
_refine_ls_extinction_coef 0.047(3)
_refine_ls_extinction_expression Fc^*^=kFc[1+0.001xFc^2^\l^3^/sin(2\q)]^-1/4^
_refine_ls_extinction_method SHELXL
_refine_ls_goodness_of_fit_ref 1.047
_refine_ls_hydrogen_treatment mixed
_refine_ls_matrix_type full
_refine_ls_number_parameters 189
_refine_ls_number_reflns 3626
_refine_ls_number_restraints 0
_refine_ls_restrained_S_all 1.047
_refine_ls_R_factor_all 0.0425
_refine_ls_R_factor_gt 0.0362
_refine_ls_shift/su_max 0
_refine_ls_shift/su_mean 0
_refine_ls_structure_factor_coef Fsqd
_refine_ls_weighting_details 'w=1/[\s^2^(Fo^2^)+(0.0391P)^2^+0.1727P] where P=(Fo^2^+2Fc^2^)/3'
_refine_ls_weighting_scheme calc
_refine_ls_wR_factor_gt 0.0849
_refine_ls_wR_factor_ref 0.0888
_reflns_number_gt 3218
_reflns_number_total 3626
_reflns_threshold_expression 'I > 2\s(I)'
_cod_data_source_file c8md00431e2.cif
_cod_data_source_block 18
_cod_depositor_comments 'Adding full bibliography for 7122519--7122524.cif.'
_cod_database_code 7122522
_shelx_estimated_absorpt_t_min 0.914
_shelx_estimated_absorpt_t_max 0.975

loop_
_symmetry_equiv_pos_as_xyz
'x, y, z'
'-x+1/2, -y, z+1/2'
'-x, y+1/2, -z+1/2'
'x+1/2, -y+1/2, -z'

loop_
_atom_site_label
_atom_site_type_symbol
_atom_site_fract_x
_atom_site_fract_y
_atom_site_fract_z
_atom_site_U_iso_or_equiv
_atom_site_adp_type
_atom_site_occupancy
_atom_site_calc_flag
O1 O 0.95555(17) 0.28368(14) 0.83788(8) 0.0580(4) Uani 1 d
O2 O 0.8608(2) 0.10061(18) 0.77038(9) 0.0748(5) Uani 1 d
O3 O 0.68451(15) 0.08995(13) 0.86560(7) 0.0511(3) Uani 1 d
O4 O 0.92753(13) 0.24857(14) 1.00807(7) 0.0460(3) Uani 1 d
O5 O 0.9085(2) 0.56718(16) 0.84634(10) 0.0720(5) Uani 1 d
H5O H 0.985(4) 0.539(3) 0.8187(18) 0.098(10) Uiso 1 d
C1 C 0.9340(2) 0.1457(2) 0.83846(12) 0.0523(5) Uani 1 d
H1 H 1.0305 0.0993 0.8461 0.063 Uiso 1 calc
C2 C 0.8232(2) 0.11382(17) 0.90500(11) 0.0432(4) Uani 1 d
H2 H 0.8559 0.0387 0.9372 0.052 Uiso 1 calc
C3 C 0.81206(18) 0.24329(16) 0.95069(9) 0.0374(3) Uani 1 d
H3 H 0.7114 0.2552 0.9737 0.045 Uiso 1 calc
C4 C 0.8434(2) 0.34550(17) 0.88739(10) 0.0417(4) Uani 1 d
H4 H 0.7507 0.3588 0.8569 0.05 Uiso 1 calc
C5 C 0.9034(2) 0.48030(18) 0.91259(11) 0.0475(4) Uani 1 d
H5 H 1.0059 0.4697 0.9336 0.057 Uiso 1 calc
C6 C 0.8043(2) 0.54499(17) 0.97377(11) 0.0459(4) Uani 1 d
C7 C 0.8431(3) 0.5405(2) 1.05208(12) 0.0591(5) Uani 1 d
H7 H 0.9302 0.4957 1.0675 0.071 Uiso 1 calc
C8 C 0.7537(4) 0.6020(3) 1.10762(17) 0.0821(8) Uani 1 d
H8 H 0.7808 0.5973 1.16 0.098 Uiso 1 calc
C9 C 0.6269(4) 0.6689(3) 1.0866(2) 0.0943(11) Uani 1 d
H9 H 0.5686 0.7116 1.1242 0.113 Uiso 1 calc
C10 C 0.5854(3) 0.6732(3) 1.0100(2) 0.0938(10) Uani 1 d
H10 H 0.4974 0.7175 0.9956 0.113 Uiso 1 calc
C11 C 0.6737(3) 0.6116(2) 0.95273(16) 0.0666(6) Uani 1 d
H11 H 0.6447 0.6155 0.9006 0.08 Uiso 1 calc
C12 C 0.7185(3) 0.0419(2) 0.78942(12) 0.0541(5) Uani 1 d
C13 C 0.5995(3) 0.0928(3) 0.73394(16) 0.0890(9) Uani 1 d
H13A H 0.5939 0.1877 0.7376 0.134 Uiso 1 calc
H13B H 0.5031 0.0551 0.7473 0.134 Uiso 1 calc
H13C H 0.6257 0.068 0.6815 0.134 Uiso 1 calc
C14 C 0.7332(3) -0.1083(2) 0.78913(17) 0.0759(7) Uani 1 d
H14A H 0.6363 -0.1475 0.7998 0.114 Uiso 1 calc
H14B H 0.8043 -0.135 0.8285 0.114 Uiso 1 calc
H14C H 0.7683 -0.1372 0.7389 0.114 Uiso 1 calc
C15 C 0.8826(3) 0.1901(3) 1.07978(12) 0.0677(6) Uani 1 d
H15A H 0.792 0.2325 1.0982 0.101 Uiso 1 calc
H15B H 0.9618 0.2011 1.1177 0.101 Uiso 1 calc
H15C H 0.8636 0.0973 1.072 0.101 Uiso 1 calc

loop_
_atom_site_aniso_label
_atom_site_aniso_U_11
_atom_site_aniso_U_22
_atom_site_aniso_U_33
_atom_site_aniso_U_23
_atom_site_aniso_U_13
_atom_site_aniso_U_12
O1 0.0684(9) 0.0490(8) 0.0568(8) -0.0085(6) 0.0286(7) -0.0109(7)
O2 0.0857(11) 0.0827(11) 0.0558(9) -0.0261(8) 0.0256(8) -0.0251(9)
O3 0.0477(7) 0.0570(8) 0.0486(7) -0.0118(6) 0.0036(6) -0.0106(6)
O4 0.0414(6) 0.0543(7) 0.0425(6) 0.0039(6) -0.0035(5) -0.0041(6)
O5 0.0937(12) 0.0500(8) 0.0722(10) 0.0144(8) 0.0260(9) -0.0058(8)
C1 0.0492(10) 0.0480(10) 0.0596(12) -0.0113(9) 0.0140(9) -0.0012(9)
C2 0.0441(9) 0.0383(9) 0.0473(9) -0.0001(7) 0.0020(8) -0.0005(8)
C3 0.0330(7) 0.0412(8) 0.0379(8) -0.0001(7) 0.0025(7) -0.0010(7)
C4 0.0428(9) 0.0421(9) 0.0401(8) -0.0001(7) 0.0034(8) -0.0015(8)
C5 0.0483(10) 0.0397(9) 0.0544(10) 0.0016(8) 0.0063(9) -0.0053(8)
C6 0.0443(9) 0.0310(8) 0.0623(11) -0.0030(8) 0.0047(8) -0.0062(7)
C7 0.0640(12) 0.0520(11) 0.0613(12) -0.0102(9) 0.0011(11) -0.0049(10)
C8 0.108(2) 0.0639(15) 0.0742(16) -0.0226(13) 0.0260(15) -0.0157(15)
C9 0.101(2) 0.0543(15) 0.127(3) -0.0266(16) 0.054(2) -0.0055(15)
C10 0.0700(16) 0.0511(14) 0.160(3) -0.0010(17) 0.022(2) 0.0209(13)
C11 0.0615(13) 0.0470(11) 0.0914(16) 0.0048(11) -0.0015(13) 0.0082(10)
C12 0.0648(12) 0.0502(11) 0.0472(10) -0.0108(8) 0.0018(9) -0.0052(10)
C13 0.113(2) 0.0872(19) 0.0665(15) -0.0087(14) -0.0245(16) 0.0151(17)
C14 0.0948(19) 0.0524(13) 0.0804(17) -0.0153(12) -0.0068(14) -0.0027(13)
C15 0.0713(14) 0.0858(17) 0.0459(11) 0.0147(10) -0.0081(10) -0.0117(12)

loop_
_atom_type_symbol
_atom_type_description
_atom_type_scat_dispersion_real
_atom_type_scat_dispersion_imag
_atom_type_scat_source
C C 0.0033 0.0016 'International Tables Vol C Tables 4.2.6.8 and 6.1.1.4'
H H 0 0 'International Tables Vol C Tables 4.2.6.8 and 6.1.1.4'
O O 0.0106 0.006 'International Tables Vol C Tables 4.2.6.8 and 6.1.1.4'

loop_
_geom_angle_atom_site_label_1
_geom_angle_atom_site_label_2
_geom_angle_atom_site_label_3
_geom_angle
C1 O1 C4 109.29(13)
C1 O2 C12 110.43(15)
C2 O3 C12 108.13(15)
C3 O4 C15 112.54(14)
C5 O5 H5O 105(2)
O1 C1 O2 112.09(18)
O1 C1 C2 107.38(14)
O2 C1 C2 104.71(15)
O1 C1 H1 110.8
O2 C1 H1 110.8
C2 C1 H1 110.8
O3 C2 C3 109.48(14)
O3 C2 C1 103.46(15)
C3 C2 C1 104.04(14)
O3 C2 H2 113
C3 C2 H2 113
C1 C2 H2 113
O4 C3 C4 109.73(13)
O4 C3 C2 109.97(13)
C4 C3 C2 101.67(13)
O4 C3 H3 111.7
C4 C3 H3 111.7
C2 C3 H3 111.7
O1 C4 C5 108.25(15)
O1 C4 C3 104.54(14)
C5 C4 C3 117.80(14)
O1 C4 H4 108.6
C5 C4 H4 108.6
C3 C4 H4 108.6
O5 C5 C6 107.63(16)
O5 C5 C4 109.39(15)
C6 C5 C4 112.35(15)
O5 C5 H5 109.1
C6 C5 H5 109.1
C4 C5 H5 109.1
C11 C6 C7 118.3(2)
C11 C6 C5 120.76(19)
C7 C6 C5 120.90(18)
C8 C7 C6 120.7(2)
C8 C7 H7 119.7
C6 C7 H7 119.7
C9 C8 C7 120.8(3)
C9 C8 H8 119.6
C7 C8 H8 119.6
C8 C9 C10 119.6(3)
C8 C9 H9 120.2
C10 C9 H9 120.2
C9 C10 C11 120.7(3)
C9 C10 H10 119.6
C11 C10 H10 119.6
C6 C11 C10 119.9(3)
C6 C11 H11 120.1
C10 C11 H11 120.1
O3 C12 O2 104.75(15)
O3 C12 C13 108.35(18)
O2 C12 C13 109.2(2)
O3 C12 C14 111.08(19)
O2 C12 C14 109.7(2)
C13 C12 C14 113.3(2)
C12 C13 H13A 109.5
C12 C13 H13B 109.5
H13A C13 H13B 109.5
C12 C13 H13C 109.5
H13A C13 H13C 109.5
H13B C13 H13C 109.5
C12 C14 H14A 109.5
C12 C14 H14B 109.5
H14A C14 H14B 109.5
C12 C14 H14C 109.5
H14A C14 H14C 109.5
H14B C14 H14C 109.5
O4 C15 H15A 109.5
O4 C15 H15B 109.5
H15A C15 H15B 109.5
O4 C15 H15C 109.5
H15A C15 H15C 109.5
H15B C15 H15C 109.5

loop_
_geom_bond_atom_site_label_1
_geom_bond_atom_site_label_2
_geom_bond_distance
O1 C1 1.403(2)
O1 C4 1.444(2)
O2 C1 1.408(3)
O2 C12 1.426(3)
O3 C2 1.419(2)
O3 C12 1.423(2)
O4 C3 1.417(2)
O4 C15 1.418(2)
O5 C5 1.433(2)
O5 H5O 0.87(3)
C1 C2 1.536(3)
C1 H1 0.98
C2 C3 1.524(2)
C2 H2 0.98
C3 C4 1.520(2)
C3 H3 0.98
C4 C5 1.520(2)
C4 H4 0.98
C5 C6 1.512(3)
C5 H5 0.98
C6 C11 1.382(3)
C6 C7 1.385(3)
C7 C8 1.382(3)
C7 H7 0.93
C8 C9 1.355(5)
C8 H8 0.93
C9 C10 1.362(5)
C9 H9 0.93
C10 C11 1.398(4)
C10 H10 0.93
C11 H11 0.93
C12 C13 1.506(3)
C12 C14 1.519(3)
C13 H13A 0.96
C13 H13B 0.96
C13 H13C 0.96
C14 H14A 0.96
C14 H14B 0.96
C14 H14C 0.96
C15 H15A 0.96
C15 H15B 0.96
C15 H15C 0.96

loop_
_geom_hbond_atom_site_label_D
_geom_hbond_atom_site_label_H
_geom_hbond_atom_site_label_A
_geom_hbond_distance_DH
_geom_hbond_distance_HA
_geom_hbond_distance_DA
_geom_hbond_angle_DHA
_geom_hbond_site_symmetry_A
O5 H5O O2 0.87(3) 2.14(3) 2.874(2) 142(3) 3_756

loop_
_geom_torsion_atom_site_label_1
_geom_torsion_atom_site_label_2
_geom_torsion_atom_site_label_3
_geom_torsion_atom_site_label_4
_geom_torsion
C4 O1 C1 O2 102.27(18)
C4 O1 C1 C2 -12.2(2)
C12 O2 C1 O1 -117.46(18)
C12 O2 C1 C2 -1.4(2)
C12 O3 C2 C3 138.50(15)
C12 O3 C2 C1 28.05(19)
O1 C1 C2 O3 103.21(17)
O2 C1 C2 O3 -16.10(19)
O1 C1 C2 C3 -11.2(2)
O2 C1 C2 C3 -130.52(16)
C15 O4 C3 C4 160.55(17)
C15 O4 C3 C2 -88.41(19)
O3 C2 C3 O4 162.14(13)
C1 C2 C3 O4 -87.80(16)
O3 C2 C3 C4 -81.64(16)
C1 C2 C3 C4 28.42(17)
C1 O1 C4 C5 157.30(16)
C1 O1 C4 C3 30.9(2)
O4 C3 C4 O1 80.21(16)
C2 C3 C4 O1 -36.19(16)
O4 C3 C4 C5 -40.0(2)
C2 C3 C4 C5 -156.36(16)
O1 C4 C5 O5 68.6(2)
C3 C4 C5 O5 -173.16(15)
O1 C4 C5 C6 -171.90(15)
C3 C4 C5 C6 -53.7(2)
O5 C5 C6 C11 39.5(2)
C4 C5 C6 C11 -81.0(2)
O5 C5 C6 C7 -139.60(19)
C4 C5 C6 C7 99.9(2)
C11 C6 C7 C8 -0.4(3)
C5 C6 C7 C8 178.78(19)
C6 C7 C8 C9 -0.6(4)
C7 C8 C9 C10 1.4(4)
C8 C9 C10 C11 -1.3(4)
C7 C6 C11 C10 0.5(3)
C5 C6 C11 C10 -178.6(2)
C9 C10 C11 C6 0.3(4)
C2 O3 C12 O2 -29.3(2)
C2 O3 C12 C13 -145.85(19)
C2 O3 C12 C14 89.0(2)
C1 O2 C12 O3 18.4(2)
C1 O2 C12 C13 134.3(2)
C1 O2 C12 C14 -100.9(2)
